data_2213803
loop_
_publ_author_name
'Vaqueiro, Paz'
'Romero, M. Lucia'

_publ_section_title
;
 <i>catena</i>-Poly[piperazinium di-\m-sulfido-gallium]
;
_journal_coeditor_code HB2412
_journal_issue 6
_journal_name_full 'Acta Crystallographica Section E'
_journal_page_first m1700
_journal_page_last m1700
_journal_paper_doi 10.1107/S1600536807023598
_journal_volume 63
_journal_year 2007
_chemical_formula_iupac '(C4 H11 N2) [Ga S2]'
_chemical_formula_moiety 'C4 H11 N2 +, Ga S2 -'
_chemical_formula_sum 'C4 H11 Ga N2 S2'
_chemical_formula_weight 221.00
_chemical_name_common
;
Piperazinium gallium sulfide
;
_chemical_name_systematic
;
<i>catena</i>-Poly[piperazinium di-\m-sulfido-gallium]
;
_space_group_IT_number 14
_symmetry_cell_setting monoclinic
_symmetry_space_group_name_Hall '-P 2ybc'
_symmetry_space_group_name_H-M 'P 1 21/c 1'
_atom_sites_solution_hydrogens geom
_atom_sites_solution_primary direct
_audit_creation_method CRYSTALS_ver_12.51
_cell_angle_alpha 90
_cell_angle_beta 104.827(5)
_cell_angle_gamma 90
_cell_formula_units_Z 4
_cell_length_a 6.0798(5)
_cell_length_b 16.2655(13)
_cell_length_c 8.3611(8)
_cell_measurement_reflns_used 2182
_cell_measurement_temperature 298
_cell_measurement_theta_max 31.45
_cell_measurement_theta_min 2.81
_cell_volume 799.31(12)
_computing_cell_refinement APEX2
_computing_data_collection 'APEX2 (Bruker, 2005)'
_computing_data_reduction APEX2
_computing_molecular_graphics 'ATOMS (Dowty, 2000)'
_computing_publication_material CRYSTALS
_computing_structure_refinement 'CRYSTALS (Betteridge <i>et al.</i>,  2003)'
_computing_structure_solution 'SIR92 (Altomare <i>et al.</i>,  1994)'
_diffrn_ambient_temperature 298
_diffrn_measured_fraction_theta_full 0.996
_diffrn_measured_fraction_theta_max 0.996
_diffrn_measurement_device_type
;
Bruker-Nonius APEX-2 CCD area-detector diffractometer
;
_diffrn_measurement_method \w/2\q
_diffrn_radiation_monochromator graphite
_diffrn_radiation_type 'Mo K\a'
_diffrn_radiation_wavelength 0.71073
_diffrn_reflns_av_R_equivalents 0.025
_diffrn_reflns_limit_h_max 7
_diffrn_reflns_limit_h_min -8
_diffrn_reflns_limit_k_max 23
_diffrn_reflns_limit_k_min -23
_diffrn_reflns_limit_l_max 12
_diffrn_reflns_limit_l_min -12
_diffrn_reflns_number 11588
_diffrn_reflns_theta_full 31.489
_diffrn_reflns_theta_max 31.489
_diffrn_reflns_theta_min 2.814
_diffrn_standards_number 0
_exptl_absorpt_coefficient_mu 3.881
_exptl_absorpt_correction_T_max 0.733
_exptl_absorpt_correction_T_min 0.554
_exptl_absorpt_correction_type multi-scan
_exptl_absorpt_process_details '(SADABS; Sheldrick, 1996)'
_exptl_crystal_colour colourless
_exptl_crystal_density_diffrn 1.836
_exptl_crystal_description block
_exptl_crystal_F_000 448
_exptl_crystal_size_max 0.20
_exptl_crystal_size_mid 0.12
_exptl_crystal_size_min 0.08
_refine_diff_density_max 0.55
_refine_diff_density_min -0.61
_refine_ls_extinction_method None
_refine_ls_goodness_of_fit_ref 1.0362
_refine_ls_hydrogen_treatment noref
_refine_ls_matrix_type full
_refine_ls_number_parameters 82
_refine_ls_number_reflns 1772
_refine_ls_number_restraints 0
_refine_ls_R_factor_all 0.0369
_refine_ls_R_factor_gt 0.0218
_refine_ls_shift/su_max 0.001383
_refine_ls_structure_factor_coef F
_refine_ls_weighting_details
;
Method, part 1, Chebychev polynomial, (Watkin, 1994, Prince,
1982)
[weight] = 1.0/[A~0~*T~0~(x)+A~1~*T~1~(x) ... +A~n-1~]*T~n-1~(x)]
where A~i~ are the Chebychev coefficients listed below and x= Fcalc/Fmax
Method = Robust Weighting (Prince, 1982)
W = [weight] * [1-(deltaF/6*sigmaF)^2^]^2^
A~i~ are:
1.32 -1.15 1.10 -0.477
[Prince, E. (1982). <i>Mathematical Techniques in Crystallography and
Materials Science</i>. New York: Springer-Verlag.
Watkin, D. (1994). <i>Acta Cryst.</i> A<b>50</b>, 411--437.]
;
_refine_ls_weighting_scheme calc
_refine_ls_wR_factor_all 0.0278
_refine_ls_wR_factor_gt 0.0256
_refine_ls_wR_factor_ref 0.0256
_reflns_number_gt 1772
_reflns_number_total 2644
_reflns_threshold_expression I>3.00u(I)
_cod_data_source_file hb2412.cif
_cod_data_source_block I
_cod_depositor_comments
;
The following automatic conversions were performed:
'_symmetry_cell_setting' value 'Monoclinic' changed to 'monoclinic'
according to '/home/saulius/struct/CIF-dictionaries/cif_core.dic'
dictionary named 'cif_core.dic' version 2.4.1 from 2010-06-29.

Automatic conversion script
Id: cif_fix_enum 1527 2010-12-29 10:47:43Z saulius 

The following automatic conversions were performed:

'_chemical_melting_point' value 'not measured' was changed to '?' -
the value is undefined or not given.

Automatic conversion script
Id: cif_fix_values 1646 2011-03-28 12:23:43Z adriana 

The following automatic conversions were performed:

'_chemical_melting_point' value 'not measured' was changed to '?' -
the value is undefined or not given.

'_symmetry_cell_setting' value
'Monoclinic' changed to 'monoclinic' according to
/home/saulius/struct/CIF-dictionaries/cif_core.dic dictionary named
'cif_core.dic' version 2.4.1 from 2010-06-29.

Automatic conversion script
Id: cif_fix_values 1715 2011-07-08 13:25:40Z adriana 
;
_cod_original_sg_symbol_H-M 'P 21/c '
_cod_original_formula_sum 'C4 H11 Ga1 N2 S2'
_cod_database_code 2213803
_cod_database_fobs_code 2213803

loop_
_symmetry_equiv_pos_as_xyz
x,y,z
-x,-y,-z
-x,y+1/2,-z+1/2
x,-y+1/2,z+1/2

loop_
_atom_site_type_symbol
_atom_site_label
_atom_site_fract_x
_atom_site_fract_y
_atom_site_fract_z
_atom_site_U_iso_or_equiv
_atom_site_adp_type
_atom_site_occupancy
Ga Ga1 0.25176(3) 0.497823(12) 0.99690(2) 0.0164 Uani 1.0000
S S2 -0.06988(7) 0.53947(3) 0.80332(6) 0.0200 Uani 1.0000
S S3 0.47634(7) 0.40352(3) 0.91380(6) 0.0230 Uani 1.0000
N N4 0.2400(3) 0.71296(11) 0.7036(2) 0.0272 Uani 1.0000
C C5 0.0475(4) 0.72761(15) 0.5606(3) 0.0312 Uani 1.0000
C C6 0.0018(4) 0.65667(16) 0.4372(3) 0.0322 Uani 1.0000
N N7 0.2128(3) 0.63714(11) 0.3850(2) 0.0276 Uani 1.0000
C C8 0.4055(4) 0.61672(13) 0.5316(3) 0.0295 Uani 1.0000
C C9 0.4449(4) 0.68875(13) 0.6515(3) 0.0277 Uani 1.0000
H H41 0.2730 0.7645 0.7708 0.0330 Uiso 1.0000
H H42 0.1994 0.6680 0.7725 0.0330 Uiso 1.0000
H H51 0.0798 0.7781 0.5023 0.0382 Uiso 1.0000
H H52 -0.0918 0.7366 0.6011 0.0382 Uiso 1.0000
H H61 -0.1217 0.6727 0.3380 0.0385 Uiso 1.0000
H H62 -0.0468 0.6072 0.4903 0.0385 Uiso 1.0000
H H72 0.1830 0.5890 0.3081 0.0333 Uiso 1.0000
H H81 0.5465 0.6062 0.4941 0.0354 Uiso 1.0000
H H82 0.3665 0.5666 0.5878 0.0354 Uiso 1.0000
H H91 0.4969 0.7370 0.5966 0.0320 Uiso 1.0000
H H92 0.5663 0.6731 0.7521 0.0320 Uiso 1.0000

loop_
_atom_site_aniso_label
_atom_site_aniso_U_11
_atom_site_aniso_U_22
_atom_site_aniso_U_33
_atom_site_aniso_U_12
_atom_site_aniso_U_13
_atom_site_aniso_U_23
Ga1 0.01204(8) 0.01849(9) 0.01931(9) 0.00000(6) 0.00510(6) -0.00066(7)
S2 0.01562(16) 0.0259(2) 0.01824(18) 0.00077(16) 0.00391(13) 0.00456(16)
S3 0.01648(17) 0.01957(19) 0.0337(2) -0.00186(16) 0.00780(16) -0.00880(17)
N4 0.0356(9) 0.0248(8) 0.0221(8) -0.0025(7) 0.0091(7) -0.0007(6)
C5 0.0234(9) 0.0401(11) 0.0320(10) 0.0026(8) 0.0103(8) -0.0023(9)
C6 0.0259(9) 0.0430(12) 0.0274(10) -0.0110(8) 0.0063(7) -0.0027(9)
N7 0.0353(9) 0.0274(8) 0.0207(7) -0.0051(7) 0.0083(7) -0.0036(6)
C8 0.0344(10) 0.0239(9) 0.0301(10) 0.0049(7) 0.0079(9) -0.0008(7)
C9 0.0272(9) 0.0237(9) 0.0290(9) 0.0012(7) 0.0015(7) -0.0025(7)

loop_
_atom_type_symbol
_atom_type_scat_dispersion_real
_atom_type_scat_dispersion_imag
_atom_type_scat_source
C 0.0033 0.0016 'International Tables Vol C 4.2.6.8 and 6.1.1.4'
H 0.0000 0.0000 'International Tables Vol C 4.2.6.8 and 6.1.1.4'
N 0.0061 0.0033 'International Tables Vol C 4.2.6.8 and 6.1.1.4'
S 0.1246 0.1234 'International Tables Vol C 4.2.6.8 and 6.1.1.4'
Ga 0.2307 1.6083 'International Tables Vol C 4.2.6.8 and 6.1.1.4'

loop_
_geom_angle_atom_site_label_1
_geom_angle_atom_site_label_2
_geom_angle_atom_site_label_3
_geom_angle_site_symmetry_1
_geom_angle_site_symmetry_3
_geom_angle
_geom_angle_publ_flag
S2 Ga1 S3 2_567 2_667 112.84(2) yes
S2 Ga1 S2 2_567 . 96.215(17) yes
S3 Ga1 S2 2_667 . 115.89(2) yes
S2 Ga1 S3 2_567 . 118.656(19) yes
S3 Ga1 S3 2_667 . 97.608(17) yes
S2 Ga1 S3 . . 116.89(2) yes
Ga1 S2 Ga1 2_567 . 83.785(17) no
Ga1 S3 Ga1 2_667 . 82.392(17) no
C5 N4 C9 . . 111.17(16) no
C5 N4 H41 . . 109.046 no
C9 N4 H41 . . 109.042 no
C5 N4 H42 . . 109.048 no
C9 N4 H42 . . 109.048 no
H41 N4 H42 . . 109.470 no
N4 C5 C6 . . 113.51(19) no
N4 C5 H51 . . 108.449 no
C6 C5 H51 . . 108.456 no
N4 C5 H52 . . 108.445 no
C6 C5 H52 . . 108.458 no
H51 C5 H52 . . 109.469 no
C5 C6 N7 . . 109.74(16) no
C5 C6 H61 . . 109.402 no
N7 C6 H61 . . 109.413 no
C5 C6 H62 . . 109.402 no
N7 C6 H62 . . 109.406 no
H61 C6 H62 . . 109.466 no
C6 N7 C8 . . 111.02(17) no
C6 N7 H72 . . 109.088 no
C8 N7 H72 . . 109.088 no
N7 C8 C9 . . 109.05(16) no
N7 C8 H81 . . 109.583 no
C9 C8 H81 . . 109.582 no
N7 C8 H82 . . 109.574 no
C9 C8 H82 . . 109.580 no
H81 C8 H82 . . 109.462 no
C8 C9 N4 . . 113.48(17) no
C8 C9 H91 . . 108.461 no
N4 C9 H91 . . 108.464 no
C8 C9 H92 . . 108.461 no
N4 C9 H92 . . 108.458 no
H91 C9 H92 . . 109.470 no

loop_
_geom_bond_atom_site_label_1
_geom_bond_atom_site_label_2
_geom_bond_site_symmetry_2
_geom_bond_distance
_geom_bond_publ_flag
Ga1 S2 2_567 2.3078(5) yes
Ga1 S3 2_667 2.2877(5) yes
Ga1 S2 . 2.2984(5) yes
Ga1 S3 . 2.2771(5) yes
N4 C5 . 1.463(3) n
N4 C9 . 1.475(3) n
N4 H41 . 1.000 no
N4 H42 . 1.000 no
C5 C6 . 1.525(3) n
C5 H51 . 1.000 no
C5 H52 . 1.000 no
C6 N7 . 1.491(3) n
C6 H61 . 1.000 no
C6 H62 . 1.000 no
N7 C8 . 1.500(3) n
N7 H72 . 1.000 no
C8 C9 . 1.521(3) n
C8 H81 . 1.000 no
C8 H82 . 1.000 no
C9 H91 . 1.000 no
C9 H92 . 1.000 no

loop_
_geom_hbond_atom_site_label_D
_geom_hbond_atom_site_label_H
_geom_hbond_atom_site_label_A
_geom_hbond_site_symmetry_A
_geom_hbond_distance_DH
_geom_hbond_distance_HA
_geom_hbond_distance_DA
_geom_hbond_angle_DHA
_geom_hbond_publ_flag
N4 H41 N7 4_565 1.00 1.95 2.898(2) 158 yes
N4 H42 S2 . 1.00 2.71 3.6072(19) 150 yes
N7 H72 S2 2_566 1.00 2.32 3.2842(18) 162 yes
